data_4035018
loop_
_publ_author_name
'Mu\~noz, Alberto Vi\~nas'
'Gotfredsen, Henrik'
'Jevric, Martyn'
'Kadziola, Anders'
'Hammerich, Ole'
'Nielsen, Mogens Br\/ondsted'

_publ_section_title
;
 Synthesis and Properties of
 Subphthalocyanine-Tetracyanobutadiene-Ferrocene Triads.
;
_journal_issue 4
_journal_name_full 'The Journal of organic chemistry'
_journal_page_first 2227
_journal_page_last 2234
_journal_paper_doi 10.1021/acs.joc.7b03122
_journal_volume 83
_journal_year 2018
_chemical_formula_sum 'C39 H22 B Cl3 Fe N6'
_chemical_formula_weight 747.63
_space_group_crystal_system triclinic
_space_group_IT_number 2
_space_group_name_Hall '-P 1'
_space_group_name_H-M_alt 'P -1'
_atom_sites_solution_hydrogens geom
_atom_sites_solution_primary iterative
_atom_sites_solution_secondary difmap
_audit_creation_method SHELXL-2016/6
_cell_angle_alpha 80.64(4)
_cell_angle_beta 84.30(2)
_cell_angle_gamma 73.38(3)
_cell_formula_units_Z 2
_cell_length_a 9.129(7)
_cell_length_b 10.750(9)
_cell_length_c 17.377(14)
_cell_measurement_reflns_used 49467
_cell_measurement_temperature 122(2)
_cell_measurement_theta_max 30.697
_cell_measurement_theta_min 2.332
_cell_volume 1610(2)
_computing_cell_refinement 'APEX3 v2016.9-0'
_computing_data_collection 'APEX3 v2016.9-0'
_computing_data_reduction 'APEX3 v2016.9-0'
_computing_structure_refinement 'SHELXL-2016/6 (Sheldrick, 2016)'
_computing_structure_solution 'APEX3 v2016.9-0'
_diffrn_ambient_temperature 122(2)
_diffrn_measured_fraction_theta_full 0.999
_diffrn_measured_fraction_theta_max 0.988
_diffrn_measurement_device_type 'Bruker D8 Venture'
_diffrn_radiation_type MoK\a
_diffrn_radiation_wavelength 0.71073
_diffrn_reflns_av_R_equivalents 0.0473
_diffrn_reflns_av_unetI/netI 0.0403
_diffrn_reflns_Laue_measured_fraction_full 0.999
_diffrn_reflns_Laue_measured_fraction_max 0.988
_diffrn_reflns_limit_h_max 13
_diffrn_reflns_limit_h_min -11
_diffrn_reflns_limit_k_max 15
_diffrn_reflns_limit_k_min -15
_diffrn_reflns_limit_l_max 24
_diffrn_reflns_limit_l_min -24
_diffrn_reflns_number 49467
_diffrn_reflns_point_group_measured_fraction_full 0.999
_diffrn_reflns_point_group_measured_fraction_max 0.988
_diffrn_reflns_theta_full 25.242
_diffrn_reflns_theta_max 30.697
_diffrn_reflns_theta_min 2.332
_diffrn_source 'fine-focus sealed tube'
_exptl_absorpt_coefficient_mu 0.759
_exptl_absorpt_correction_T_max 0.7461
_exptl_absorpt_correction_T_min 0.6655
_exptl_absorpt_correction_type multi-scan
_exptl_crystal_density_diffrn 1.542
_exptl_crystal_F_000 760
_refine_diff_density_max 0.487
_refine_diff_density_min -0.820
_refine_diff_density_rms 0.073
_refine_ls_extinction_method none
_refine_ls_goodness_of_fit_ref 1.017
_refine_ls_hydrogen_treatment constr
_refine_ls_matrix_type full
_refine_ls_number_parameters 451
_refine_ls_number_reflns 9861
_refine_ls_number_restraints 0
_refine_ls_restrained_S_all 1.017
_refine_ls_R_factor_all 0.0606
_refine_ls_R_factor_gt 0.0392
_refine_ls_shift/su_max 0.001
_refine_ls_shift/su_mean 0.000
_refine_ls_structure_factor_coef Fsqd
_refine_ls_weighting_details 'w=1/[\s^2^(Fo^2^)+(0.0318P)^2^+1.5291P] where P=(Fo^2^+2Fc^2^)/3'
_refine_ls_weighting_scheme calc
_refine_ls_wR_factor_gt 0.0829
_refine_ls_wR_factor_ref 0.0912
_reflns_Friedel_coverage 0.000
_reflns_number_gt 7702
_reflns_number_total 9861
_reflns_threshold_expression 'I > 2\s(I)'
_cod_data_source_file jo7b03122_si_003.cif
_cod_data_source_block mo_d8v3108_0m
_cod_database_code 4035018
_shelx_shelxl_version_number 2016/6
_shelx_space_group_comment
;
The symmetry employed for this shelxl refinement is uniquely defined
by the following loop, which should always be used as a source of
symmetry information in preference to the above space-group names.
They are only intended as comments.
;

loop_
_space_group_symop_operation_xyz
'x, y, z'
'-x, -y, -z'

loop_
_atom_site_label
_atom_site_type_symbol
_atom_site_fract_x
_atom_site_fract_y
_atom_site_fract_z
_atom_site_U_iso_or_equiv
_atom_site_adp_type
_atom_site_occupancy
_atom_site_site_symmetry_order
_atom_site_calc_flag
_atom_site_refinement_flags_posn
_atom_site_refinement_flags_adp
Fe01 Fe 1.28851(3) 0.26543(2) -0.02485(2) 0.01631(6) Uani 1 1 d . .
Cl01 Cl 1.31393(5) -0.04239(4) 0.73524(3) 0.02258(9) Uani 1 1 d . .
Cl02 Cl 1.41770(5) 0.09330(4) 0.59015(3) 0.02327(9) Uani 1 1 d . .
Cl03 Cl 1.09787(6) 0.15751(6) 0.63930(3) 0.03827(13) Uani 1 1 d . .
N005 N 0.58522(14) 0.41862(12) 0.34302(7) 0.0108(2) Uani 1 1 d . .
N006 N 0.39524(15) 0.35090(13) 0.29301(7) 0.0115(2) Uani 1 1 d . .
N007 N 0.43430(15) 0.55699(13) 0.24446(7) 0.0116(2) Uani 1 1 d . .
N008 N 0.58529(15) 0.64187(13) 0.31493(8) 0.0131(3) Uani 1 1 d . .
N009 N 0.50076(15) 0.24041(13) 0.41363(8) 0.0130(3) Uani 1 1 d . .
N00A N 0.20508(15) 0.51155(13) 0.21877(8) 0.0140(3) Uani 1 1 d . .
C00H C 0.74085(18) 0.32625(16) 0.15193(9) 0.0143(3) Uani 1 1 d . .
C00I C 0.85443(19) 0.29506(16) 0.09422(10) 0.0163(3) Uani 1 1 d . .
C00B C 0.58485(17) 0.32605(15) 0.40698(9) 0.0119(3) Uani 1 1 d . .
C00C C 0.47843(18) 0.65870(15) 0.26301(9) 0.0125(3) Uani 1 1 d . .
C00D C 0.62947(17) 0.52261(15) 0.35796(9) 0.0125(3) Uani 1 1 d . .
C00E C 0.29251(18) 0.59397(15) 0.21499(9) 0.0129(3) Uani 1 1 d . .
C00F C 0.66343(17) 0.36114(16) 0.46571(9) 0.0131(3) Uani 1 1 d . .
C00G C 0.69325(17) 0.48313(15) 0.43454(9) 0.0129(3) Uani 1 1 d . .
C00J C 0.39951(17) 0.26015(15) 0.35855(9) 0.0126(3) Uani 1 1 d . .
C00K C 0.25072(18) 0.73591(16) 0.20048(9) 0.0142(3) Uani 1 1 d . .
C00L C 0.36595(18) 0.77662(16) 0.23088(9) 0.0133(3) Uani 1 1 d . .
C00M C 0.25833(18) 0.22132(16) 0.36136(9) 0.0142(3) Uani 1 1 d . .
C00N C 0.64259(18) 0.35859(15) 0.20252(9) 0.0134(3) Uani 1 1 d . .
C00O C 0.25437(17) 0.39416(15) 0.26230(9) 0.0127(3) Uani 1 1 d . .
C00P C 0.16768(18) 0.30535(15) 0.30131(9) 0.0140(3) Uani 1 1 d . .
C00Q C 1.06623(18) 0.25757(17) -0.02034(9) 0.0164(3) Uani 1 1 d . .
C00R C 0.95527(19) 0.27310(16) 0.04365(10) 0.0166(3) Uani 1 1 d . .
C00S C 0.70159(18) 0.30170(17) 0.54127(9) 0.0157(3) Uani 1 1 d . .
H00S H 0.678514 0.222016 0.562953 0.019 Uiso 1 1 calc R U
C00T C 0.76444(18) 0.54382(16) 0.47879(10) 0.0162(3) Uani 1 1 d . .
H00T H 0.783304 0.625812 0.458820 0.019 Uiso 1 1 calc R U
C00U C 0.02127(19) 0.29753(17) 0.29124(10) 0.0181(3) Uani 1 1 d . .
H00U H -0.040304 0.355639 0.252244 0.022 Uiso 1 1 calc R U
C00V C 0.34772(19) 0.90962(16) 0.23221(10) 0.0175(3) Uani 1 1 d . .
H00V H 0.421827 0.938311 0.253889 0.021 Uiso 1 1 calc R U
C00W C 0.12004(19) 0.82668(17) 0.17051(10) 0.0188(3) Uani 1 1 d . .
H00W H 0.042738 0.799132 0.150871 0.023 Uiso 1 1 calc R U
C00X C 1.17009(19) 0.13786(18) -0.04082(10) 0.0197(3) Uani 1 1 d . .
H00X H 1.180910 0.052488 -0.012710 0.024 Uiso 1 1 calc R U
C00Y C 0.2008(2) 0.12938(17) 0.41190(10) 0.0188(3) Uani 1 1 d . .
H00Y H 0.258352 0.074969 0.453472 0.023 Uiso 1 1 calc R U
C00Z C 0.80694(18) 0.48130(17) 0.55268(10) 0.0174(3) Uani 1 1 d . .
H00Z H 0.859136 0.519458 0.582892 0.021 Uiso 1 1 calc R U
C01A C 1.5204(2) 0.2152(2) -0.01290(11) 0.0265(4) Uani 1 1 d . .
H01A H 1.597060 0.161132 -0.043391 0.032 Uiso 1 1 calc R U
C01B C 1.4622(2) 0.3528(2) -0.02919(11) 0.0265(4) Uani 1 1 d . .
H01B H 1.493188 0.407387 -0.072620 0.032 Uiso 1 1 calc R U
C01C C 1.4435(2) 0.1718(2) 0.05751(11) 0.0259(4) Uani 1 1 d . .
H01C H 1.460120 0.083704 0.082200 0.031 Uiso 1 1 calc R U
C010 C 0.2179(2) 0.99875(17) 0.20088(11) 0.0219(4) Uani 1 1 d . .
H010 H 0.204743 1.089819 0.200275 0.026 Uiso 1 1 calc R U
C011 C 0.77431(18) 0.36288(18) 0.58362(10) 0.0179(3) Uani 1 1 d . .
H011 H 0.802767 0.323501 0.634949 0.021 Uiso 1 1 calc R U
C012 C 1.08934(19) 0.36299(18) -0.07820(10) 0.0198(3) Uani 1 1 d . .
H012 H 1.036998 0.453290 -0.079022 0.024 Uiso 1 1 calc R U
C013 C 0.1064(2) 0.95832(18) 0.17025(11) 0.0224(4) Uani 1 1 d . .
H013 H 0.019562 1.022219 0.148857 0.027 Uiso 1 1 calc R U
C014 C -0.0317(2) 0.20215(18) 0.33998(11) 0.0214(4) Uani 1 1 d . .
H014 H -0.129423 0.192387 0.332902 0.026 Uiso 1 1 calc R U
C015 C 1.3490(2) 0.3958(2) 0.03070(11) 0.0265(4) Uani 1 1 d . .
H015 H 1.291426 0.483731 0.034220 0.032 Uiso 1 1 calc R U
C016 C 1.2539(2) 0.1709(2) -0.11117(11) 0.0255(4) Uani 1 1 d . .
H016 H 1.330382 0.110808 -0.138267 0.031 Uiso 1 1 calc R U
C017 C 0.0566(2) 0.12000(19) 0.39946(11) 0.0235(4) Uani 1 1 d . .
H017 H 0.016838 0.056084 0.432220 0.028 Uiso 1 1 calc R U
C018 C 1.3379(2) 0.2835(2) 0.08410(11) 0.0256(4) Uani 1 1 d . .
H018 H 1.271353 0.283122 0.129729 0.031 Uiso 1 1 calc R U
C019 C 1.2043(2) 0.3083(2) -0.13391(10) 0.0250(4) Uani 1 1 d . .
H019 H 1.241545 0.355757 -0.178832 0.030 Uiso 1 1 calc R U
C01D C 1.2856(2) 0.10690(17) 0.67132(10) 0.0191(3) Uani 1 1 d . .
H01D H 1.299631 0.175173 0.700479 0.023 Uiso 1 1 calc R U
B01E B 0.52006(19) 0.41634(17) 0.26762(10) 0.0113(3) Uani 1 1 d . .

loop_
_atom_site_aniso_label
_atom_site_aniso_U_11
_atom_site_aniso_U_22
_atom_site_aniso_U_33
_atom_site_aniso_U_23
_atom_site_aniso_U_13
_atom_site_aniso_U_12
Fe01 0.01432(11) 0.02232(13) 0.01266(11) -0.00336(9) 0.00169(8) -0.00594(9)
Cl01 0.0296(2) 0.01666(19) 0.0215(2) -0.00057(15) 0.00024(17) -0.00824(16)
Cl02 0.0234(2) 0.0236(2) 0.0228(2) -0.00295(16) 0.00357(16) -0.00817(17)
Cl03 0.0183(2) 0.0439(3) 0.0455(3) 0.0093(2) -0.0033(2) -0.0055(2)
N005 0.0101(6) 0.0109(6) 0.0114(6) -0.0016(5) 0.0002(5) -0.0028(5)
N006 0.0117(6) 0.0117(6) 0.0113(6) -0.0030(5) 0.0000(5) -0.0032(5)
N007 0.0123(6) 0.0120(6) 0.0106(6) -0.0015(5) 0.0004(5) -0.0039(5)
N008 0.0122(6) 0.0140(6) 0.0136(6) -0.0014(5) 0.0010(5) -0.0050(5)
N009 0.0129(6) 0.0128(6) 0.0133(6) -0.0025(5) 0.0008(5) -0.0036(5)
N00A 0.0155(6) 0.0156(6) 0.0119(6) -0.0031(5) -0.0020(5) -0.0047(5)
C00H 0.0151(7) 0.0134(7) 0.0141(7) 0.0001(6) -0.0015(6) -0.0042(6)
C00I 0.0165(7) 0.0145(7) 0.0164(8) -0.0010(6) 0.0008(6) -0.0030(6)
C00B 0.0107(7) 0.0119(7) 0.0118(7) -0.0014(5) 0.0006(5) -0.0016(5)
C00C 0.0129(7) 0.0139(7) 0.0113(7) -0.0013(6) 0.0020(5) -0.0058(6)
C00D 0.0102(7) 0.0148(7) 0.0135(7) -0.0039(6) 0.0014(5) -0.0049(6)
C00E 0.0129(7) 0.0151(7) 0.0096(7) -0.0021(5) -0.0008(5) -0.0020(6)
C00F 0.0098(7) 0.0158(7) 0.0130(7) -0.0027(6) -0.0001(5) -0.0020(6)
C00G 0.0097(6) 0.0149(7) 0.0134(7) -0.0034(6) 0.0005(5) -0.0019(6)
C00J 0.0127(7) 0.0119(7) 0.0132(7) -0.0030(6) 0.0022(5) -0.0034(6)
C00K 0.0163(7) 0.0151(7) 0.0104(7) -0.0008(6) 0.0018(6) -0.0045(6)
C00L 0.0141(7) 0.0150(7) 0.0101(7) 0.0002(6) 0.0011(5) -0.0043(6)
C00M 0.0136(7) 0.0153(7) 0.0162(7) -0.0072(6) 0.0011(6) -0.0060(6)
C00N 0.0141(7) 0.0120(7) 0.0139(7) -0.0009(6) -0.0014(6) -0.0036(6)
C00O 0.0125(7) 0.0157(7) 0.0116(7) -0.0049(6) -0.0011(5) -0.0047(6)
C00P 0.0152(7) 0.0142(7) 0.0145(7) -0.0061(6) 0.0015(6) -0.0057(6)
C00Q 0.0143(7) 0.0201(8) 0.0146(7) -0.0044(6) 0.0019(6) -0.0041(6)
C00R 0.0164(7) 0.0157(8) 0.0165(8) -0.0022(6) 0.0001(6) -0.0030(6)
C00S 0.0130(7) 0.0194(8) 0.0133(7) -0.0008(6) -0.0001(6) -0.0032(6)
C00T 0.0140(7) 0.0168(8) 0.0183(8) -0.0046(6) -0.0010(6) -0.0036(6)
C00U 0.0151(7) 0.0206(8) 0.0206(8) -0.0080(7) -0.0004(6) -0.0056(6)
C00V 0.0189(8) 0.0151(8) 0.0180(8) -0.0009(6) 0.0012(6) -0.0056(6)
C00W 0.0168(8) 0.0213(8) 0.0163(8) 0.0011(6) -0.0024(6) -0.0038(6)
C00X 0.0157(8) 0.0228(8) 0.0211(8) -0.0094(7) 0.0001(6) -0.0031(7)
C00Y 0.0198(8) 0.0203(8) 0.0176(8) -0.0015(6) 0.0014(6) -0.0090(7)
C00Z 0.0138(7) 0.0233(8) 0.0164(8) -0.0086(6) -0.0017(6) -0.0035(6)
C01A 0.0166(8) 0.0364(11) 0.0260(9) -0.0035(8) -0.0043(7) -0.0056(8)
C01B 0.0227(9) 0.0365(11) 0.0240(9) 0.0008(8) -0.0028(7) -0.0164(8)
C01C 0.0279(9) 0.0284(10) 0.0225(9) 0.0017(7) -0.0092(7) -0.0099(8)
C010 0.0230(9) 0.0128(8) 0.0264(9) 0.0011(7) 0.0024(7) -0.0028(7)
C011 0.0134(7) 0.0262(9) 0.0117(7) -0.0040(6) -0.0006(6) -0.0010(6)
C012 0.0167(8) 0.0256(9) 0.0161(8) 0.0009(7) 0.0004(6) -0.0066(7)
C013 0.0201(8) 0.0175(8) 0.0236(9) 0.0041(7) -0.0012(7) 0.0008(7)
C014 0.0149(8) 0.0274(9) 0.0265(9) -0.0089(7) 0.0016(7) -0.0111(7)
C015 0.0306(10) 0.0283(10) 0.0260(9) -0.0063(8) -0.0037(8) -0.0147(8)
C016 0.0164(8) 0.0416(11) 0.0199(9) -0.0167(8) 0.0029(7) -0.0046(8)
C017 0.0224(9) 0.0275(9) 0.0245(9) -0.0039(7) 0.0052(7) -0.0152(7)
C018 0.0306(10) 0.0363(11) 0.0152(8) -0.0057(7) 0.0003(7) -0.0170(8)
C019 0.0181(8) 0.0451(12) 0.0112(8) 0.0001(7) 0.0013(6) -0.0108(8)
C01D 0.0186(8) 0.0162(8) 0.0222(8) -0.0019(6) 0.0012(6) -0.0055(6)
B01E 0.0114(7) 0.0113(8) 0.0109(7) -0.0025(6) 0.0007(6) -0.0027(6)

loop_
_atom_type_symbol
_atom_type_description
_atom_type_scat_dispersion_real
_atom_type_scat_dispersion_imag
_atom_type_scat_source
C C 0.0033 0.0016 'International Tables Vol C Tables 4.2.6.8 and 6.1.1.4'
H H 0.0000 0.0000 'International Tables Vol C Tables 4.2.6.8 and 6.1.1.4'
N N 0.0061 0.0033 'International Tables Vol C Tables 4.2.6.8 and 6.1.1.4'
B B 0.0013 0.0007 'International Tables Vol C Tables 4.2.6.8 and 6.1.1.4'
Fe Fe 0.3463 0.8444 'International Tables Vol C Tables 4.2.6.8 and 6.1.1.4'
Cl Cl 0.1484 0.1585 'International Tables Vol C Tables 4.2.6.8 and 6.1.1.4'

loop_
_geom_angle_atom_site_label_1
_geom_angle_atom_site_label_2
_geom_angle_atom_site_label_3
_geom_angle
C016 Fe01 C00X 40.96(8)
C016 Fe01 C018 156.50(9)
C00X Fe01 C018 121.32(8)
C016 Fe01 C01C 120.86(9)
C00X Fe01 C01C 107.54(9)
C018 Fe01 C01C 40.65(9)
C016 Fe01 C015 161.08(8)
C00X Fe01 C015 156.74(8)
C018 Fe01 C015 40.65(8)
C01C Fe01 C015 68.37(10)
C016 Fe01 C012 68.49(9)
C00X Fe01 C012 69.20(9)
C018 Fe01 C012 125.51(8)
C01C Fe01 C012 162.79(7)
C015 Fe01 C012 107.56(9)
C016 Fe01 C00Q 68.74(7)
C00X Fe01 C00Q 41.18(7)
C018 Fe01 C00Q 108.25(8)
C01C Fe01 C00Q 125.53(8)
C015 Fe01 C00Q 121.27(8)
C012 Fe01 C00Q 41.06(8)
C016 Fe01 C019 40.53(9)
C00X Fe01 C019 68.79(8)
C018 Fe01 C019 161.98(9)
C01C Fe01 C019 155.55(8)
C015 Fe01 C019 124.60(9)
C012 Fe01 C019 40.54(7)
C00Q Fe01 C019 68.58(7)
C016 Fe01 C01B 123.99(8)
C00X Fe01 C01B 161.00(8)
C018 Fe01 C01B 68.33(8)
C01C Fe01 C01B 68.17(9)
C015 Fe01 C01B 40.73(8)
C012 Fe01 C01B 120.44(9)
C00Q Fe01 C01B 156.26(8)
C019 Fe01 C01B 107.01(8)
C016 Fe01 C01A 106.99(8)
C00X Fe01 C01A 124.52(9)
C018 Fe01 C01A 68.45(8)
C01C Fe01 C01A 40.78(8)
C015 Fe01 C01A 68.30(9)
C012 Fe01 C01A 154.95(8)
C00Q Fe01 C01A 162.37(8)
C019 Fe01 C01A 120.03(8)
C01B Fe01 C01A 40.26(9)
C00D N005 C00B 113.32(14)
C00D N005 B01E 122.91(13)
C00B N005 B01E 123.11(14)
C00O N006 C00J 112.76(13)
C00O N006 B01E 122.76(14)
C00J N006 B01E 123.30(13)
C00C N007 C00E 113.54(14)
C00C N007 B01E 122.73(14)
C00E N007 B01E 122.85(13)
C00D N008 C00C 116.80(14)
C00B N009 C00J 116.63(14)
C00O N00A C00E 116.49(14)
C00N C00H C00I 177.23(17)
C00R C00I C00H 177.05(18)
N009 C00B N005 122.90(14)
N009 C00B C00F 130.37(15)
N005 C00B C00F 105.55(14)
N008 C00C N007 122.57(15)
N008 C00C C00L 130.44(15)
N007 C00C C00L 105.51(14)
N008 C00D N005 122.00(15)
N008 C00D C00G 130.67(14)
N005 C00D C00G 105.69(14)
N00A C00E N007 122.84(15)
N00A C00E C00K 129.83(15)
N007 C00E C00K 105.53(14)
C00S C00F C00G 120.89(15)
C00S C00F C00B 131.95(16)
C00G C00F C00B 107.06(14)
C00T C00G C00F 120.31(15)
C00T C00G C00D 132.57(15)
C00F C00G C00D 107.03(14)
N009 C00J N006 122.46(14)
N009 C00J C00M 130.41(15)
N006 C00J C00M 105.59(14)
C00W C00K C00L 121.28(16)
C00W C00K C00E 131.20(16)
C00L C00K C00E 107.24(14)
C00V C00L C00K 119.91(15)
C00V C00L C00C 132.59(16)
C00K C00L C00C 107.17(15)
C00Y C00M C00P 120.13(15)
C00Y C00M C00J 132.60(16)
C00P C00M C00J 107.15(14)
C00H C00N B01E 173.23(16)
N00A C00O N006 123.01(14)
N00A C00O C00P 129.44(15)
N006 C00O C00P 106.00(14)
C00U C00P C00M 121.26(15)
C00U C00P C00O 131.64(16)
C00M C00P C00O 107.01(14)
C00R C00Q C012 124.47(16)
C00R C00Q C00X 127.79(16)
C012 C00Q C00X 107.71(16)
C00R C00Q Fe01 128.35(13)
C012 C00Q Fe01 69.45(10)
C00X C00Q Fe01 69.07(10)
C00I C00R C00Q 174.73(18)
C011 C00S C00F 117.68(16)
C011 C00S H00S 121.2
C00F C00S H00S 121.2
C00Z C00T C00G 118.21(16)
C00Z C00T H00T 120.9
C00G C00T H00T 120.9
C014 C00U C00P 117.81(17)
C014 C00U H00U 121.1
C00P C00U H00U 121.1
C010 C00V C00L 117.95(16)
C010 C00V H00V 121.0
C00L C00V H00V 121.0
C013 C00W C00K 117.87(17)
C013 C00W H00W 121.1
C00K C00W H00W 121.1
C016 C00X C00Q 107.33(17)
C016 C00X Fe01 69.49(11)
C00Q C00X Fe01 69.75(11)
C016 C00X H00X 126.3
C00Q C00X H00X 126.3
Fe01 C00X H00X 126.0
C017 C00Y C00M 117.85(17)
C017 C00Y H00Y 121.1
C00M C00Y H00Y 121.1
C00T C00Z C011 121.17(16)
C00T C00Z H00Z 119.4
C011 C00Z H00Z 119.4
C01B C01A C01C 107.88(18)
C01B C01A Fe01 69.82(11)
C01C C01A Fe01 69.34(11)
C01B C01A H01A 126.1
C01C C01A H01A 126.1
Fe01 C01A H01A 126.3
C01A C01B C015 108.34(18)
C01A C01B Fe01 69.92(12)
C015 C01B Fe01 69.47(11)
C01A C01B H01B 125.8
C015 C01B H01B 125.8
Fe01 C01B H01B 126.4
C018 C01C C01A 107.93(18)
C018 C01C Fe01 69.51(12)
C01A C01C Fe01 69.88(12)
C018 C01C H01C 126.0
C01A C01C H01C 126.0
Fe01 C01C H01C 126.1
C00V C010 C013 121.83(17)
C00V C010 H010 119.1
C013 C010 H010 119.1
C00S C011 C00Z 121.66(16)
C00S C011 H011 119.2
C00Z C011 H011 119.2
C019 C012 C00Q 107.86(17)
C019 C012 Fe01 69.78(11)
C00Q C012 Fe01 69.49(11)
C019 C012 H012 126.1
C00Q C012 H012 126.1
Fe01 C012 H012 126.2
C00W C013 C010 121.12(17)
C00W C013 H013 119.4
C010 C013 H013 119.4
C00U C014 C017 121.08(17)
C00U C014 H014 119.5
C017 C014 H014 119.5
C018 C015 C01B 107.70(19)
C018 C015 Fe01 69.45(12)
C01B C015 Fe01 69.80(12)
C018 C015 H015 126.2
C01B C015 H015 126.2
Fe01 C015 H015 126.2
C019 C016 C00X 108.68(16)
C019 C016 Fe01 70.14(12)
C00X C016 Fe01 69.55(11)
C019 C016 H016 125.7
C00X C016 H016 125.7
Fe01 C016 H016 126.2
C00Y C017 C014 121.80(17)
C00Y C017 H017 119.1
C014 C017 H017 119.1
C01C C018 C015 108.15(18)
C01C C018 Fe01 69.84(11)
C015 C018 Fe01 69.90(12)
C01C C018 H018 125.9
C015 C018 H018 125.9
Fe01 C018 H018 125.9
C016 C019 C012 108.40(16)
C016 C019 Fe01 69.33(11)
C012 C019 Fe01 69.68(11)
C016 C019 H019 125.8
C012 C019 H019 125.8
Fe01 C019 H019 126.8
Cl02 C01D Cl03 109.64(11)
Cl02 C01D Cl01 111.65(10)
Cl03 C01D Cl01 110.11(10)
Cl02 C01D H01D 108.5
Cl03 C01D H01D 108.5
Cl01 C01D H01D 108.5
N005 B01E N006 103.27(13)
N005 B01E N007 103.11(13)
N006 B01E N007 103.34(14)
N005 B01E C00N 114.66(14)
N006 B01E C00N 117.62(14)
N007 B01E C00N 113.13(14)

loop_
_geom_bond_atom_site_label_1
_geom_bond_atom_site_label_2
_geom_bond_distance
Fe01 C016 2.038(2)
Fe01 C00X 2.039(2)
Fe01 C018 2.041(2)
Fe01 C01C 2.045(2)
Fe01 C015 2.047(2)
Fe01 C012 2.048(2)
Fe01 C00Q 2.048(2)
Fe01 C019 2.049(2)
Fe01 C01B 2.051(2)
Fe01 C01A 2.052(2)
Cl01 C01D 1.765(2)
Cl02 C01D 1.759(2)
Cl03 C01D 1.760(2)
N005 C00D 1.362(2)
N005 C00B 1.366(2)
N005 B01E 1.498(2)
N006 C00O 1.367(2)
N006 C00J 1.370(2)
N006 B01E 1.499(2)
N007 C00C 1.362(2)
N007 C00E 1.366(2)
N007 B01E 1.500(2)
N008 C00D 1.348(2)
N008 C00C 1.349(2)
N009 C00B 1.342(2)
N009 C00J 1.347(2)
N00A C00O 1.341(2)
N00A C00E 1.342(2)
C00H C00N 1.209(2)
C00H C00I 1.377(2)
C00I C00R 1.207(2)
C00B C00F 1.457(2)
C00C C00L 1.453(2)
C00D C00G 1.456(2)
C00E C00K 1.449(3)
C00F C00S 1.394(2)
C00F C00G 1.425(2)
C00G C00T 1.395(2)
C00J C00M 1.458(2)
C00K C00W 1.392(2)
C00K C00L 1.424(2)
C00L C00V 1.395(3)
C00M C00Y 1.395(2)
C00M C00P 1.424(2)
C00N B01E 1.580(2)
C00O C00P 1.453(2)
C00P C00U 1.393(2)
C00Q C00R 1.425(2)
C00Q C012 1.436(3)
C00Q C00X 1.437(3)
C00S C011 1.386(2)
C00S H00S 0.9500
C00T C00Z 1.386(3)
C00T H00T 0.9500
C00U C014 1.386(3)
C00U H00U 0.9500
C00V C010 1.388(3)
C00V H00V 0.9500
C00W C013 1.384(3)
C00W H00W 0.9500
C00X C016 1.427(3)
C00X H00X 0.9500
C00Y C017 1.389(3)
C00Y H00Y 0.9500
C00Z C011 1.400(3)
C00Z H00Z 0.9500
C01A C01B 1.412(3)
C01A C01C 1.428(3)
C01A H01A 0.9500
C01B C015 1.426(3)
C01B H01B 0.9500
C01C C018 1.419(3)
C01C H01C 0.9500
C010 C013 1.395(3)
C010 H010 0.9500
C011 H011 0.9500
C012 C019 1.419(3)
C012 H012 0.9500
C013 H013 0.9500
C014 C017 1.400(3)
C014 H014 0.9500
C015 C018 1.420(3)
C015 H015 0.9500
C016 C019 1.416(3)
C016 H016 0.9500
C017 H017 0.9500
C018 H018 0.9500
C019 H019 0.9500
C01D H01D 1.0000

loop_
_geom_torsion_atom_site_label_1
_geom_torsion_atom_site_label_2
_geom_torsion_atom_site_label_3
_geom_torsion_atom_site_label_4
_geom_torsion
C00J N009 C00B N005 -8.6(2)
C00J N009 C00B C00F 157.17(16)
C00D N005 C00B N009 157.40(14)
B01E N005 C00B N009 -13.5(2)
C00D N005 C00B C00F -11.36(17)
B01E N005 C00B C00F 177.76(13)
C00D N008 C00C N007 -10.7(2)
C00D N008 C00C C00L 153.29(16)
C00E N007 C00C N008 157.44(14)
B01E N007 C00C N008 -12.1(2)
C00E N007 C00C C00L -10.02(17)
B01E N007 C00C C00L -179.55(13)
C00C N008 C00D N005 8.8(2)
C00C N008 C00D C00G -154.49(16)
C00B N005 C00D N008 -154.70(14)
B01E N005 C00D N008 16.2(2)
C00B N005 C00D C00G 12.17(17)
B01E N005 C00D C00G -176.93(13)
C00O N00A C00E N007 8.6(2)
C00O N00A C00E C00K -153.88(16)
C00C N007 C00E N00A -155.66(15)
B01E N007 C00E N00A 13.8(2)
C00C N007 C00E C00K 10.43(17)
B01E N007 C00E C00K 179.94(13)
N009 C00B C00F C00S 14.5(3)
N005 C00B C00F C00S -177.94(16)
N009 C00B C00F C00G -161.92(16)
N005 C00B C00F C00G 5.68(16)
C00S C00F C00G C00T 1.4(2)
C00B C00F C00G C00T 178.27(14)
C00S C00F C00G C00D -175.59(14)
C00B C00F C00G C00D 1.28(16)
N008 C00D C00G C00T -19.0(3)
N005 C00D C00G C00T 175.74(16)
N008 C00D C00G C00F 157.50(16)
N005 C00D C00G C00F -7.79(16)
C00B N009 C00J N006 8.7(2)
C00B N009 C00J C00M -155.03(16)
C00O N006 C00J N009 -154.77(14)
B01E N006 C00J N009 13.1(2)
C00O N006 C00J C00M 12.45(17)
B01E N006 C00J C00M -179.66(13)
N00A C00E C00K C00W -15.5(3)
N007 C00E C00K C00W 179.75(16)
N00A C00E C00K C00L 158.40(16)
N007 C00E C00K C00L -6.36(16)
C00W C00K C00L C00V 1.1(2)
C00E C00K C00L C00V -173.53(14)
C00W C00K C00L C00C 175.26(14)
C00E C00K C00L C00C 0.64(17)
N008 C00C C00L C00V 12.4(3)
N007 C00C C00L C00V 178.47(16)
N008 C00C C00L C00K -160.75(16)
N007 C00C C00L C00K 5.33(16)
N009 C00J C00M C00Y -17.2(3)
N006 C00J C00M C00Y 177.01(17)
N009 C00J C00M C00P 158.51(16)
N006 C00J C00M C00P -7.31(16)
C00E N00A C00O N006 -8.8(2)
C00E N00A C00O C00P 154.89(16)
C00J N006 C00O N00A 154.60(14)
B01E N006 C00O N00A -13.4(2)
C00J N006 C00O C00P -12.37(17)
B01E N006 C00O C00P 179.66(13)
C00Y C00M C00P C00U -0.4(2)
C00J C00M C00P C00U -176.74(14)
C00Y C00M C00P C00O 176.53(14)
C00J C00M C00P C00O 0.21(17)
N00A C00O C00P C00U 17.7(3)
N006 C00O C00P C00U -176.50(16)
N00A C00O C00P C00M -158.83(16)
N006 C00O C00P C00M 7.00(16)
C00G C00F C00S C011 -2.3(2)
C00B C00F C00S C011 -178.30(16)
C00F C00G C00T C00Z 1.0(2)
C00D C00G C00T C00Z 177.09(16)
C00M C00P C00U C014 -2.1(2)
C00O C00P C00U C014 -178.19(16)
C00K C00L C00V C010 -2.1(2)
C00C C00L C00V C010 -174.55(17)
C00L C00K C00W C013 0.8(2)
C00E C00K C00W C013 173.98(16)
C00R C00Q C00X C016 177.46(17)
C012 C00Q C00X C016 -0.69(19)
Fe01 C00Q C00X C016 -59.59(13)
C00R C00Q C00X Fe01 -122.96(18)
C012 C00Q C00X Fe01 58.89(12)
C00P C00M C00Y C017 2.4(2)
C00J C00M C00Y C017 177.66(17)
C00G C00T C00Z C011 -2.4(2)
C01C C01A C01B C015 -0.1(2)
Fe01 C01A C01B C015 59.03(13)
C01C C01A C01B Fe01 -59.10(13)
C01B C01A C01C C018 0.1(2)
Fe01 C01A C01C C018 -59.31(13)
C01B C01A C01C Fe01 59.41(13)
C00L C00V C010 C013 1.3(3)
C00F C00S C011 C00Z 0.9(2)
C00T C00Z C011 C00S 1.5(2)
C00R C00Q C012 C019 -177.43(16)
C00X C00Q C012 C019 0.8(2)
Fe01 C00Q C012 C019 59.45(13)
C00R C00Q C012 Fe01 123.12(17)
C00X C00Q C012 Fe01 -58.66(12)
C00K C00W C013 C010 -1.6(3)
C00V C010 C013 C00W 0.6(3)
C00P C00U C014 C017 2.6(3)
C01A C01B C015 C018 0.0(2)
Fe01 C01B C015 C018 59.33(14)
C01A C01B C015 Fe01 -59.31(14)
C00Q C00X C016 C019 0.3(2)
Fe01 C00X C016 C019 -59.42(14)
C00Q C00X C016 Fe01 59.75(13)
C00M C00Y C017 C014 -2.0(3)
C00U C014 C017 C00Y -0.6(3)
C01A C01C C018 C015 -0.1(2)
Fe01 C01C C018 C015 -59.63(14)
C01A C01C C018 Fe01 59.55(14)
C01B C015 C018 C01C 0.0(2)
Fe01 C015 C018 C01C 59.59(14)
C01B C015 C018 Fe01 -59.56(14)
C00X C016 C019 C012 0.2(2)
Fe01 C016 C019 C012 -58.89(14)
C00X C016 C019 Fe01 59.05(13)
C00Q C012 C019 C016 -0.6(2)
Fe01 C012 C019 C016 58.67(13)
C00Q C012 C019 Fe01 -59.26(12)
C00D N005 B01E N006 -140.39(14)
C00B N005 B01E N006 29.62(18)
C00D N005 B01E N007 -33.04(18)
C00B N005 B01E N007 136.97(14)
C00D N005 B01E C00N 90.38(18)
C00B N005 B01E C00N -99.61(17)
C00O N006 B01E N005 137.22(14)
C00J N006 B01E N005 -29.48(18)
C00O N006 B01E N007 30.04(18)
C00J N006 B01E N007 -136.66(14)
C00O N006 B01E C00N -95.39(18)
C00J N006 B01E C00N 97.91(18)
C00C N007 B01E N005 30.95(18)
C00E N007 B01E N005 -137.61(14)
C00C N007 B01E N006 138.25(14)
C00E N007 B01E N006 -30.31(18)
C00C N007 B01E C00N -93.48(18)
C00E N007 B01E C00N 97.97(17)
